data_7208343
loop_
_publ_author_name
'Jarvis, A. G.'
'Sparkes, H. A.'
'Tallentire, S. E.'
'Hatcher, L. E.'
'Warren, M. R.'
'Raithby, P. R.'
'Allan, D. R.'
'Whitwood, A. C.'
'Cockett, M. C. R.'
'Duckett, S. B.'
'Clark, J. L.'
'Fairlamb, I. J. S.'

_publ_section_title
;
 Photochemical-mediated solid-state [2+2]-cycloaddition reactions of an
 unsymmetrical dibenzylidene acetone (monothiophos-dba)
;
_journal_issue 17
_journal_name_full CrystEngComm
_journal_page_first 5564
_journal_paper_doi 10.1039/c2ce25480h
_journal_volume 14
_journal_year 2012
_chemical_formula_moiety 'C29 H23 O P S'
_chemical_formula_sum 'C29 H23 O P S'
_chemical_formula_weight 450.5
_chemical_name_systematic
;
?
;
_space_group_IT_number 14
_symmetry_cell_setting monoclinic
_symmetry_space_group_name_Hall '-P 2yn'
_symmetry_space_group_name_H-M 'P 1 21/n 1'
_atom_sites_solution_hydrogens geom
_atom_sites_solution_primary direct
_atom_sites_solution_secondary difmap
_audit_creation_method SHELXL-97
_cell_angle_alpha 90.00
_cell_angle_beta 102.202(2)
_cell_angle_gamma 90.00
_cell_formula_units_Z 4
_cell_length_a 9.3741(2)
_cell_length_b 17.2885(3)
_cell_length_c 14.7653(3)
_cell_measurement_reflns_used 27338
_cell_measurement_temperature 180(2)
_cell_measurement_theta_max 30.4381
_cell_measurement_theta_min 3.0621
_cell_volume 2338.87(8)
_computing_cell_refinement
;
CrysAlisPro, Oxford Diffraction Ltd.,
Version 1.171.33.55 (release 05-01-2010 CrysAlis171 .NET)
(compiled Jan 5 2010,16:28:46)
;
_computing_data_collection
;
CrysAlisPro, Oxford Diffraction Ltd.,
Version 1.171.33.55 (release 05-01-2010 CrysAlis171 .NET)
(compiled Jan 5 2010,16:28:46)
;
_computing_data_reduction
;
CrysAlisPro, Oxford Diffraction Ltd.,
Version 1.171.33.55 (release 05-01-2010 CrysAlis171 .NET)
(compiled Jan 5 2010,16:28:46)
;
_computing_structure_refinement 'SHELXL-97 (Sheldrick, 1997)'
_computing_structure_solution 'SHELXS-97 (Sheldrick, 1997)'
_diffrn_ambient_temperature 180(2)
_diffrn_detector_area_resol_mean 10.3795
_diffrn_measured_fraction_theta_full 0.992
_diffrn_measured_fraction_theta_max 0.990
_diffrn_measurement_device_type 'Xcalibur, Atlas, Gemini ultra'
_diffrn_measurement_method '\w scans'
_diffrn_orient_matrix_UB_11 0.0447596000
_diffrn_orient_matrix_UB_12 -0.0007115000
_diffrn_orient_matrix_UB_13 0.0453162000
_diffrn_orient_matrix_UB_21 -0.0534208000
_diffrn_orient_matrix_UB_22 0.0215623000
_diffrn_orient_matrix_UB_23 0.0168847000
_diffrn_orient_matrix_UB_31 -0.0338270000
_diffrn_orient_matrix_UB_32 -0.0349963000
_diffrn_orient_matrix_UB_33 0.0094405000
_diffrn_radiation_monochromator graphite
_diffrn_radiation_source 'Enhance (Mo) X-ray Source'
_diffrn_radiation_type MoK\a
_diffrn_radiation_wavelength 0.71073
_diffrn_reflns_av_R_equivalents 0.0508
_diffrn_reflns_av_sigmaI/netI 0.1655
_diffrn_reflns_limit_h_max 12
_diffrn_reflns_limit_h_min -13
_diffrn_reflns_limit_k_max 23
_diffrn_reflns_limit_k_min -24
_diffrn_reflns_limit_l_max 20
_diffrn_reflns_limit_l_min -20
_diffrn_reflns_number 18246
_diffrn_reflns_theta_full 25.00
_diffrn_reflns_theta_max 30.4381
_diffrn_reflns_theta_min 3.0621
_exptl_absorpt_coefficient_mu 0.227
_exptl_absorpt_correction_T_max 1.00000
_exptl_absorpt_correction_T_min 0.97761
_exptl_absorpt_correction_type multi-scan
_exptl_absorpt_process_details
;
CrysAlisPro, Oxford Diffraction Ltd.,
Version 1.171.33.55 (release 05-01-2010 CrysAlis171 .NET)
(compiled Jan 5 2010,16:28:46)
Empirical absorption correction using spherical harmonics,
implemented in SCALE3 ABSPACK scaling algorithm.
;
_exptl_crystal_colour colourless
_exptl_crystal_density_diffrn 1.286
_exptl_crystal_density_method 'not measured'
_exptl_crystal_description plate
_exptl_crystal_F_000 944
_exptl_crystal_size_max 0.24
_exptl_crystal_size_mid 0.12
_exptl_crystal_size_min 0.05
_refine_diff_density_max 0.220
_refine_diff_density_min -0.262
_refine_diff_density_rms 0.042
_refine_ls_extinction_method none
_refine_ls_goodness_of_fit_ref 0.853
_refine_ls_hydrogen_treatment constr
_refine_ls_matrix_type full
_refine_ls_number_parameters 398
_refine_ls_number_reflns 7060
_refine_ls_number_restraints 18
_refine_ls_restrained_S_all 0.853
_refine_ls_R_factor_all 0.1293
_refine_ls_R_factor_gt 0.0490
_refine_ls_shift/su_max 0.000
_refine_ls_shift/su_mean 0.000
_refine_ls_structure_factor_coef Fsqd
_refine_ls_weighting_details 'calc w=1/[\s^2^(Fo^2^)+(0.0446P)^2^+0.0000P] where P=(Fo^2^+2Fc^2^)/3'
_refine_ls_weighting_scheme calc
_refine_ls_wR_factor_gt 0.0992
_refine_ls_wR_factor_ref 0.1133
_reflns_number_gt 3030
_reflns_number_total 7060
_reflns_threshold_expression >2sigma(I)
_cod_data_source_file c2ce25480h.txt
_cod_data_source_block 10h
_cod_database_code 7208343

loop_
_symmetry_equiv_pos_as_xyz
'x, y, z'
'-x+1/2, y+1/2, -z+1/2'
'-x, -y, -z'
'x-1/2, -y-1/2, z-1/2'

loop_
_atom_site_label
_atom_site_type_symbol
_atom_site_fract_x
_atom_site_fract_y
_atom_site_fract_z
_atom_site_U_iso_or_equiv
_atom_site_adp_type
_atom_site_occupancy
_atom_site_symmetry_multiplicity
_atom_site_calc_flag
_atom_site_refinement_flags
_atom_site_disorder_assembly
_atom_site_disorder_group
S1 S 0.91769(6) -0.01424(3) 0.22311(4) 0.05278(18) Uani 1 1 d . A .
P1 P 0.98686(6) 0.09296(3) 0.23593(4) 0.03648(14) Uani 1 1 d . . .
O1 O 0.6266(7) 0.0429(4) 0.4418(5) 0.0529(18) Uani 0.337(4) 1 d P A 1
C1 C 1.0709(2) 0.12095(10) 0.14096(13) 0.0386(5) Uani 1 1 d . A .
C2 C 1.1210(2) 0.06466(12) 0.08926(16) 0.0525(6) Uani 1 1 d . . .
H2 H 1.1072 0.0117 0.1020 0.063 Uiso 1 1 calc R A .
C3 C 1.1907(3) 0.08430(14) 0.01948(16) 0.0641(7) Uani 1 1 d . A .
H3 H 1.2255 0.0448 -0.0151 0.077 Uiso 1 1 calc R . .
C4 C 1.2105(3) 0.16032(15) -0.00057(16) 0.0631(7) Uani 1 1 d . . .
H4 H 1.2589 0.1734 -0.0489 0.076 Uiso 1 1 calc R A .
C5 C 1.1605(3) 0.21768(13) 0.04895(18) 0.0660(7) Uani 1 1 d . A .
H5 H 1.1736 0.2705 0.0347 0.079 Uiso 1 1 calc R . .
C6 C 1.0908(3) 0.19841(11) 0.11977(17) 0.0583(6) Uani 1 1 d . . .
H6 H 1.0563 0.2381 0.1541 0.070 Uiso 1 1 calc R A .
C7 C 0.8397(2) 0.16174(10) 0.23416(12) 0.0354(4) Uani 1 1 d . A .
C8 C 0.6985(2) 0.13866(12) 0.19547(16) 0.0550(6) Uani 1 1 d . . .
H8 H 0.6812 0.0872 0.1735 0.066 Uiso 1 1 calc R A .
C9 C 0.5824(3) 0.18914(15) 0.18825(18) 0.0750(8) Uani 1 1 d . A .
H9 H 0.4860 0.1726 0.1619 0.090 Uiso 1 1 calc R . .
C10 C 0.6086(3) 0.26392(14) 0.21994(18) 0.0674(7) Uani 1 1 d . . .
H10 H 0.5299 0.2994 0.2147 0.081 Uiso 1 1 calc R A .
C11 C 0.7476(3) 0.28734(12) 0.25891(15) 0.0561(6) Uani 1 1 d . A .
H11 H 0.7648 0.3390 0.2804 0.067 Uiso 1 1 calc R . .
C12 C 0.8629(2) 0.23628(11) 0.26713(14) 0.0447(5) Uani 1 1 d . . .
H12 H 0.9586 0.2526 0.2956 0.054 Uiso 1 1 calc R A .
C13 C 1.1022(13) 0.1172(6) 0.3539(8) 0.026(2) Uani 0.337(4) 1 d PD A 1
C14 C 1.2465(11) 0.1328(5) 0.3515(6) 0.038(2) Uani 0.337(4) 1 d PD A 1
H14 H 1.2752 0.1337 0.2935 0.045 Uiso 0.337(4) 1 calc PR A 1
C15 C 1.3495(10) 0.1469(5) 0.4317(7) 0.045(3) Uani 0.337(4) 1 d PD A 1
H15 H 1.4483 0.1568 0.4292 0.054 Uiso 0.337(4) 1 calc PR A 1
C16 C 1.3066(10) 0.1464(5) 0.5147(7) 0.041(2) Uani 0.337(4) 1 d PD A 1
H16 H 1.3757 0.1578 0.5701 0.049 Uiso 0.337(4) 1 calc PR A 1
C17 C 1.1652(9) 0.1296(4) 0.5192(5) 0.0380(18) Uani 0.337(4) 1 d PD A 1
H17 H 1.1389 0.1283 0.5778 0.046 Uiso 0.337(4) 1 calc PR A 1
C18 C 1.0584(8) 0.1144(3) 0.4387(4) 0.0311(16) Uani 0.337(4) 1 d PD A 1
C19 C 0.9061(6) 0.0951(3) 0.4451(4) 0.0348(16) Uani 0.337(4) 1 d P A 1
H19 H 0.8365 0.0926 0.3882 0.042 Uiso 0.337(4) 1 calc PR A 1
C20 C 0.8555(11) 0.0807(5) 0.5223(5) 0.035(2) Uani 0.337(4) 1 d P A 1
H20 H 0.9197 0.0851 0.5812 0.042 Uiso 0.337(4) 1 calc PR A 1
C21 C 0.7011(10) 0.0580(6) 0.5170(9) 0.049(3) Uani 0.337(4) 1 d P A 1
C22 C 0.6696(9) 0.0553(4) 0.5917(5) 0.0286(16) Uani 0.337(4) 1 d P A 1
H22 H 0.5882 0.0225 0.5913 0.034 Uiso 0.337(4) 1 calc PR A 1
C23 C 0.7236(8) 0.0890(4) 0.6820(5) 0.0251(14) Uani 0.337(4) 1 d P A 1
H23 H 0.8156 0.1143 0.6917 0.030 Uiso 0.337(4) 1 calc PR A 1
C24 C 0.6530(3) 0.08799(14) 0.75684(18) 0.0655(7) Uani 1 1 d . . .
C25 C 0.5278(3) 0.05216(13) 0.77425(19) 0.0667(7) Uani 1 1 d . A .
H25 H 0.4671 0.0228 0.7269 0.080 Uiso 1 1 calc R . .
C26 C 0.4923(3) 0.05929(13) 0.85965(19) 0.0659(7) Uani 1 1 d . . .
H26 H 0.4073 0.0345 0.8710 0.079 Uiso 1 1 calc R A .
C27 C 0.5782(3) 0.10158(13) 0.92810(17) 0.0611(6) Uani 1 1 d . A .
H27 H 0.5531 0.1063 0.9869 0.073 Uiso 1 1 calc R . .
C28 C 0.7005(3) 0.13722(13) 0.91160(19) 0.0649(7) Uani 1 1 d . . .
H28 H 0.7599 0.1670 0.9591 0.078 Uiso 1 1 calc R A .
C29 C 0.7378(3) 0.13046(13) 0.8277(2) 0.0684(7) Uani 1 1 d . A .
H29 H 0.8235 0.1553 0.8177 0.082 Uiso 1 1 calc R . .
O1A O 0.7065(6) 0.0632(3) 0.4559(4) 0.098(2) Uani 0.663(4) 1 d P A 2
C13A C 1.1340(7) 0.1129(3) 0.3334(4) 0.0305(13) Uani 0.663(4) 1 d PD A 2
C14A C 1.2587(5) 0.1520(3) 0.3222(3) 0.0435(12) Uani 0.663(4) 1 d PD A 2
H14A H 1.2694 0.1643 0.2613 0.052 Uiso 0.663(4) 1 calc PR A 2
C15A C 1.3679(5) 0.1737(3) 0.3965(4) 0.0633(15) Uani 0.663(4) 1 d PD A 2
H15A H 1.4522 0.2002 0.3867 0.076 Uiso 0.663(4) 1 calc PR A 2
C16A C 1.3520(7) 0.1563(4) 0.4840(4) 0.064(2) Uani 0.663(4) 1 d PD A 2
H16A H 1.4255 0.1714 0.5356 0.077 Uiso 0.663(4) 1 calc PR A 2
C17A C 1.2313(6) 0.1171(3) 0.4983(3) 0.0498(12) Uani 0.663(4) 1 d PD A 2
H17A H 1.2227 0.1060 0.5599 0.060 Uiso 0.663(4) 1 calc PR A 2
C18A C 1.1197(4) 0.09292(19) 0.4239(3) 0.0337(8) Uani 0.663(4) 1 d PD A 2
C19A C 1.0005(3) 0.04124(14) 0.44149(19) 0.0336(8) Uani 0.663(4) 1 d P . 2
H19A H 0.9142 0.0435 0.3885 0.040 Uiso 0.663(4) 1 calc PR A 2
C20A C 0.9519(5) 0.04666(17) 0.5343(2) 0.0450(10) Uani 0.663(4) 1 d P . 2
H20A H 1.0137 0.0838 0.5776 0.054 Uiso 0.663(4) 1 calc PR A 2
C21A C 0.7896(10) 0.0615(4) 0.5272(5) 0.078(3) Uani 0.663(4) 1 d P A 2
C22A C 0.7717(6) 0.0844(2) 0.6362(4) 0.0761(15) Uani 0.663(4) 1 d P A 2
H22A H 0.8466 0.1071 0.6818 0.091 Uiso 0.663(4) 1 calc PR A 2
C23A C 0.6535(6) 0.0683(3) 0.6482(6) 0.082(2) Uani 0.663(4) 1 d P A 2
H23A H 0.5746 0.0479 0.6034 0.098 Uiso 0.663(4) 1 calc PR A 2

loop_
_atom_site_aniso_label
_atom_site_aniso_U_11
_atom_site_aniso_U_22
_atom_site_aniso_U_33
_atom_site_aniso_U_23
_atom_site_aniso_U_13
_atom_site_aniso_U_12
S1 0.0466(4) 0.0339(2) 0.0712(4) -0.0007(3) -0.0026(3) -0.0043(2)
P1 0.0361(3) 0.0314(2) 0.0378(3) 0.0027(2) -0.0016(2) 0.0008(2)
O1 0.049(4) 0.057(3) 0.044(3) -0.009(2) -0.011(3) -0.011(3)
C1 0.0315(11) 0.0406(10) 0.0425(12) 0.0001(9) 0.0055(9) 0.0058(9)
C2 0.0573(16) 0.0449(11) 0.0545(15) -0.0080(10) 0.0102(12) 0.0017(11)
C3 0.0708(18) 0.0737(16) 0.0519(16) -0.0165(13) 0.0224(13) 0.0099(14)
C4 0.0592(17) 0.0813(16) 0.0534(16) 0.0020(13) 0.0222(12) 0.0039(14)
C5 0.0700(19) 0.0548(13) 0.084(2) 0.0098(13) 0.0410(15) 0.0053(13)
C6 0.0665(17) 0.0398(11) 0.0790(18) 0.0019(11) 0.0391(14) 0.0082(11)
C7 0.0405(12) 0.0408(10) 0.0245(10) 0.0008(8) 0.0056(8) 0.0046(9)
C8 0.0437(14) 0.0549(12) 0.0631(16) -0.0103(11) 0.0041(11) 0.0050(11)
C9 0.0432(15) 0.0877(18) 0.089(2) -0.0129(16) 0.0035(14) 0.0153(14)
C10 0.0622(19) 0.0685(16) 0.0761(19) 0.0043(13) 0.0246(15) 0.0290(14)
C11 0.0705(18) 0.0447(11) 0.0584(16) -0.0037(10) 0.0257(13) 0.0138(13)
C12 0.0514(14) 0.0457(11) 0.0378(12) -0.0038(9) 0.0110(10) 0.0015(10)
C13 0.029(5) 0.022(3) 0.027(6) -0.006(3) 0.003(3) 0.003(3)
C14 0.046(6) 0.042(5) 0.027(5) 0.002(3) 0.013(4) 0.004(4)
C15 0.019(4) 0.069(6) 0.044(7) -0.005(6) 0.000(5) -0.002(4)
C16 0.021(5) 0.052(5) 0.045(6) -0.008(4) 0.000(4) -0.011(4)
C17 0.035(5) 0.044(4) 0.032(4) -0.003(3) 0.000(3) -0.007(3)
C18 0.036(4) 0.028(3) 0.026(3) 0.000(2) -0.001(3) 0.006(3)
C19 0.038(4) 0.040(3) 0.027(3) -0.002(2) 0.008(2) 0.000(3)
C20 0.042(5) 0.038(5) 0.019(4) -0.006(3) -0.009(3) -0.004(4)
C21 0.021(4) 0.030(4) 0.084(9) -0.008(5) -0.015(5) -0.004(4)
C22 0.041(5) 0.029(3) 0.013(3) -0.003(2) -0.001(3) -0.010(3)
C23 0.009(3) 0.035(3) 0.035(4) -0.001(3) 0.014(3) -0.006(3)
C24 0.089(2) 0.0508(13) 0.0655(18) 0.0147(13) 0.0353(16) 0.0308(14)
C25 0.0688(19) 0.0576(14) 0.0697(19) -0.0007(13) 0.0056(15) 0.0067(14)
C26 0.0525(17) 0.0704(15) 0.079(2) -0.0012(14) 0.0226(14) -0.0046(13)
C27 0.0562(16) 0.0721(15) 0.0594(16) -0.0026(13) 0.0225(13) 0.0028(13)
C28 0.0537(17) 0.0651(15) 0.078(2) -0.0103(13) 0.0183(14) -0.0036(13)
C29 0.0676(19) 0.0600(14) 0.089(2) 0.0014(14) 0.0430(16) 0.0041(13)
O1A 0.073(4) 0.107(3) 0.127(5) 0.060(3) 0.050(4) 0.037(3)
C13A 0.031(3) 0.034(2) 0.028(3) 0.0081(17) 0.0093(19) 0.0039(18)
C14A 0.032(2) 0.063(3) 0.035(3) 0.0139(19) 0.0044(18) -0.0065(19)
C15A 0.043(3) 0.078(3) 0.063(4) 0.017(2) -0.003(2) -0.016(2)
C16A 0.041(4) 0.087(4) 0.055(5) 0.012(3) -0.012(3) -0.010(3)
C17A 0.050(4) 0.062(3) 0.034(2) 0.0108(19) 0.002(2) 0.004(3)
C18A 0.033(2) 0.0320(17) 0.035(2) 0.0073(15) 0.0061(16) 0.0058(16)
C19A 0.046(2) 0.0304(14) 0.0292(16) 0.0040(11) 0.0179(13) 0.0023(13)
C20A 0.070(3) 0.0291(15) 0.044(2) 0.0057(13) 0.0314(18) 0.0080(17)
C21A 0.124(8) 0.053(4) 0.078(5) 0.042(3) 0.066(6) 0.043(5)
C22A 0.064(3) 0.042(2) 0.114(5) 0.004(3) -0.002(3) 0.007(2)
C23A 0.043(3) 0.057(3) 0.156(8) 0.049(4) 0.045(5) 0.021(3)

loop_
_atom_type_symbol
_atom_type_description
_atom_type_scat_dispersion_real
_atom_type_scat_dispersion_imag
_atom_type_scat_source
C C 0.0033 0.0016 'International Tables Vol C Tables 4.2.6.8 and 6.1.1.4'
H H 0.0000 0.0000 'International Tables Vol C Tables 4.2.6.8 and 6.1.1.4'
P P 0.1023 0.0942 'International Tables Vol C Tables 4.2.6.8 and 6.1.1.4'
S S 0.1246 0.1234 'International Tables Vol C Tables 4.2.6.8 and 6.1.1.4'
O O 0.0106 0.0060 'International Tables Vol C Tables 4.2.6.8 and 6.1.1.4'

loop_
_geom_angle_atom_site_label_1
_geom_angle_atom_site_label_2
_geom_angle_atom_site_label_3
_geom_angle
_geom_angle_site_symmetry_3
C13A P1 C1 100.49(18) .
C13A P1 C7 109.66(17) .
C1 P1 C7 105.48(8) .
C13A P1 C13 14.4(3) .
C1 P1 C13 113.3(3) .
C7 P1 C13 98.8(3) .
C13A P1 S1 116.08(19) .
C1 P1 S1 111.52(6) .
C7 P1 S1 112.50(7) .
C13 P1 S1 114.3(3) .
C2 C1 C6 118.4(2) .
C2 C1 P1 119.61(15) .
C6 C1 P1 121.97(15) .
C3 C2 C1 120.8(2) .
C4 C3 C2 120.5(2) .
C3 C4 C5 120.1(2) .
C4 C5 C6 119.8(2) .
C5 C6 C1 120.4(2) .
C12 C7 C8 118.75(19) .
C12 C7 P1 122.94(16) .
C8 C7 P1 118.29(14) .
C9 C8 C7 121.2(2) .
C10 C9 C8 119.0(2) .
C11 C10 C9 120.3(2) .
C10 C11 C12 120.4(2) .
C7 C12 C11 120.3(2) .
C14 C13 C18 120.2(10) .
C14 C13 P1 112.9(7) .
C18 C13 P1 126.7(8) .
C15 C14 C13 121.3(8) .
C16 C15 C14 118.8(8) .
C15 C16 C17 120.9(8) .
C16 C17 C18 121.4(8) .
C13 C18 C17 117.2(8) .
C13 C18 C19 122.2(7) .
C17 C18 C19 120.6(6) .
C20 C19 C18 127.5(6) .
C19 C20 C21 121.2(8) .
C22 C21 O1 128.9(9) .
C22 C21 C20 112.8(9) .
O1 C21 C20 118.2(11) .
C21 C22 C23 136.5(8) .
C24 C23 C22 126.2(7) .
C29 C24 C25 117.8(2) .
C29 C24 C23 107.3(4) .
C25 C24 C23 134.8(4) .
C29 C24 C23A 136.9(3) .
C25 C24 C23A 105.3(3) .
C23 C24 C23A 29.9(3) .
C26 C25 C24 120.3(3) .
C27 C26 C25 120.5(3) .
C26 C27 C28 119.7(2) .
C29 C28 C27 120.6(2) .
C28 C29 C24 121.1(3) .
C14A C13A C18A 118.8(5) .
C14A C13A P1 121.2(4) .
C18A C13A P1 119.9(4) .
C15A C14A C13A 122.5(5) .
C16A C15A C14A 118.6(5) .
C15A C16A C17A 120.9(5) .
C16A C17A C18A 121.8(4) .
C17A C18A C13A 117.4(4) .
C17A C18A C19A 120.0(3) .
C13A C18A C19A 122.2(4) .
C18A C19A C20A 119.4(3) .
C18A C19A C20A 115.0(3) 3_756
C20A C19A C20A 88.8(2) 3_756
C21A C20A C19A 115.4(3) .
C21A C20A C19A 113.7(3) 3_756
C19A C20A C19A 91.2(2) 3_756
O1A C21A C20A 122.0(6) .
O1A C21A C22A 131.8(7) .
C20A C21A C22A 105.8(6) .
C23A C22A C21A 111.6(7) .
C22A C23A C24 107.0(8) .

loop_
_geom_bond_atom_site_label_1
_geom_bond_atom_site_label_2
_geom_bond_distance
_geom_bond_site_symmetry_2
S1 P1 1.9594(6) .
P1 C13A 1.804(7) .
P1 C1 1.813(2) .
P1 C7 1.8177(19) .
P1 C13 1.893(12) .
O1 C21 1.209(14) .
C1 C2 1.379(3) .
C1 C6 1.397(3) .
C2 C3 1.374(3) .
C3 C4 1.368(3) .
C4 C5 1.372(3) .
C5 C6 1.386(3) .
C7 C12 1.378(2) .
C7 C8 1.385(3) .
C8 C9 1.381(3) .
C9 C10 1.379(3) .
C10 C11 1.370(3) .
C11 C12 1.380(3) .
C13 C14 1.387(11) .
C13 C18 1.398(10) .
C14 C15 1.382(10) .
C15 C16 1.369(12) .
C16 C17 1.371(9) .
C17 C18 1.408(8) .
C18 C19 1.489(9) .
C19 C20 1.347(10) .
C20 C21 1.485(12) .
C21 C22 1.201(14) .
C22 C23 1.446(10) .
C23 C24 1.403(8) .
C24 C29 1.384(4) .
C24 C25 1.398(3) .
C24 C23A 1.641(9) .
C25 C26 1.376(3) .
C26 C27 1.364(3) .
C27 C28 1.368(3) .
C28 C29 1.361(3) .
O1A C21A 1.170(9) .
C13A C14A 1.391(6) .
C13A C18A 1.414(6) .
C14A C15A 1.384(6) .
C15A C16A 1.365(7) .
C16A C17A 1.373(7) .
C17A C18A 1.410(5) .
C18A C19A 1.496(4) .
C19A C20A 1.535(4) .
C19A C20A 1.603(4) 3_756
C20A C21A 1.525(8) .
C20A C19A 1.603(4) 3_756
C21A C22A 1.699(9) .
C22A C23A 1.191(7) .
